data_2239745
loop_
_publ_author_name
'Akhmad Aznan, Aina Mardia'
'Abdullah, Zanariah'
'Tiekink, Edward R. T.'

_publ_section_title
;
 Crystal structures of 1,4-diazabicyclo[2.2.2]octan-1-ium 4-nitrobenzoate
 dihydrate and 1,4-diazabicyclo[2.2.2]octane-1,4-diium
 bis(4-nitrobenzoate): the influence of solvent upon the stoichiometry of
 the formed salt
;
_journal_coeditor_code SU0005
_journal_issue 7
_journal_name_full 'Acta Crystallographica Section E'
_journal_page_first 31
_journal_page_last 35
_journal_paper_doi 10.1107/S1600536814011532
_journal_volume 70
_journal_year 2014
_chemical_formula_iupac 'C6 H13 N2 +, C7 H4 N O4 -, 2H2 O'
_chemical_formula_moiety 'C6 H13 N2 +, C7 H4 N O4 -, 2(H2 O)'
_chemical_formula_sum 'C13 H21 N3 O6'
_chemical_formula_weight 315.33
_chemical_name_systematic
;
1,4-Diazabicyclo[2.2.2]octan-1-ium 4-nitrobenzoate dihydrate
;
_space_group_IT_number 14
_symmetry_cell_setting monoclinic
_symmetry_space_group_name_Hall '-P 2ybc'
_symmetry_space_group_name_H-M 'P 1 21/c 1'
_atom_sites_solution_hydrogens geom
_atom_sites_solution_primary direct
_atom_sites_solution_secondary difmap
_audit_creation_method SHELXL-97
_cell_angle_alpha 90.00
_cell_angle_beta 94.8090(10)
_cell_angle_gamma 90.00
_cell_formula_units_Z 4
_cell_length_a 6.59820(10)
_cell_length_b 6.60740(10)
_cell_length_c 34.4574(6)
_cell_measurement_reflns_used 7046
_cell_measurement_temperature 100(2)
_cell_measurement_theta_max 76.3271
_cell_measurement_theta_min 3.8590
_cell_volume 1496.95(4)
_computing_cell_refinement 'CrysAlis PRO (Agilent, 2013)'
_computing_data_collection 'CrysAlis PRO (Agilent, 2013)'
_computing_data_reduction 'CrysAlis PRO (Agilent, 2013)'
_computing_molecular_graphics
;
ORTEP-3 for Windows (Farrugia, 2012) and DIAMOND (Brandenburg,
2006)
;
_computing_publication_material 'publCIF (Westrip, 2010)'
_computing_structure_refinement 'SHELXL97 (Sheldrick, 2008)'
_computing_structure_solution 'SHELXS97 (Sheldrick, 2008)'
_diffrn_ambient_temperature 100(2)
_diffrn_detector_area_resol_mean 10.4041
_diffrn_measured_fraction_theta_full 0.993
_diffrn_measured_fraction_theta_max 0.993
_diffrn_measurement_device_type 'Agilent SuperNova Dual diffractometer with an Atlas detector'
_diffrn_measurement_method '\w scan'
_diffrn_radiation_monochromator Mirror
_diffrn_radiation_source 'SuperNova (Cu) X-ray Source'
_diffrn_radiation_type CuK\a
_diffrn_radiation_wavelength 1.54184
_diffrn_reflns_av_R_equivalents 0.0149
_diffrn_reflns_av_sigmaI/netI 0.0123
_diffrn_reflns_limit_h_max 8
_diffrn_reflns_limit_h_min -8
_diffrn_reflns_limit_k_max 5
_diffrn_reflns_limit_k_min -8
_diffrn_reflns_limit_l_max 42
_diffrn_reflns_limit_l_min -43
_diffrn_reflns_number 11203
_diffrn_reflns_theta_full 74.98
_diffrn_reflns_theta_max 74.98
_diffrn_reflns_theta_min 5.15
_diffrn_standards_decay_% 0
_diffrn_standards_interval_count 0
_diffrn_standards_interval_time 0
_diffrn_standards_number 0
_exptl_absorpt_coefficient_mu 0.942
_exptl_absorpt_correction_T_max 1.00000
_exptl_absorpt_correction_T_min 0.88844
_exptl_absorpt_correction_type multi-scan
_exptl_absorpt_process_details '(CrysAlis PRO; Agilent, 2013)'
_exptl_crystal_colour colourless
_exptl_crystal_density_diffrn 1.399
_exptl_crystal_density_method 'not measured'
_exptl_crystal_description prism
_exptl_crystal_F_000 672
_exptl_crystal_size_max 0.30
_exptl_crystal_size_mid 0.30
_exptl_crystal_size_min 0.20
_refine_diff_density_max 0.400
_refine_diff_density_min -0.296
_refine_ls_extinction_coef 0.0076(6)
_refine_ls_extinction_expression Fc^*^=kFc[1+0.001xFc^2^\l^3^/sin(2\q)]^-1/4^
_refine_ls_extinction_method 'SHELXL97 (Sheldrick, 2008)'
_refine_ls_goodness_of_fit_ref 1.040
_refine_ls_hydrogen_treatment mixed
_refine_ls_matrix_type full
_refine_ls_number_parameters 215
_refine_ls_number_reflns 3072
_refine_ls_number_restraints 7
_refine_ls_restrained_S_all 1.042
_refine_ls_R_factor_all 0.0400
_refine_ls_R_factor_gt 0.0388
_refine_ls_shift/su_max 0.001
_refine_ls_shift/su_mean 0.000
_refine_ls_structure_factor_coef Fsqd
_refine_ls_weighting_details 'calc w=1/[\s^2^(Fo^2^)+(0.0467P)^2^+0.8811P] where P=(Fo^2^+2Fc^2^)/3'
_refine_ls_weighting_scheme calc
_refine_ls_wR_factor_gt 0.0983
_refine_ls_wR_factor_ref 0.0992
_reflns_number_gt 2949
_reflns_number_total 3072
_reflns_threshold_expression I>2\s(I)
_cod_data_source_file su0005sup1.cif
_cod_data_source_block 1
_cod_original_sg_symbol_H-M 'P 21/c'
_cod_database_code 2239745
_cod_database_fobs_code 2239745

loop_
_symmetry_equiv_pos_as_xyz
'x, y, z'
'-x, y+1/2, -z+1/2'
'-x, -y, -z'
'x, -y-1/2, z-1/2'

loop_
_atom_site_type_symbol
_atom_site_label
_atom_site_fract_x
_atom_site_fract_y
_atom_site_fract_z
_atom_site_U_iso_or_equiv
_atom_site_adp_type
_atom_site_calc_flag
_atom_site_refinement_flags
_atom_site_occupancy
_atom_site_symmetry_multiplicity
O O1 0.63866(13) 0.34327(15) 0.59514(3) 0.0233(2) Uani d . 1 1
O O2 0.94425(14) 0.33794(16) 0.62902(3) 0.0261(2) Uani d . 1 1
O O3 1.11387(14) 0.20664(15) 0.42606(3) 0.0234(2) Uani d . 1 1
O O4 1.40402(14) 0.17440(16) 0.45978(3) 0.0262(2) Uani d . 1 1
N N1 1.21908(16) 0.20014(15) 0.45723(3) 0.0175(2) Uani d . 1 1
C C1 0.82971(19) 0.32425(18) 0.59836(4) 0.0178(3) Uani d . 1 1
C C2 0.93105(18) 0.28490(18) 0.56096(3) 0.0153(2) Uani d . 1 1
C C3 1.13841(18) 0.24078(18) 0.56251(3) 0.0162(3) Uani d . 1 1
H H3 1.2149 0.2318 0.5871 0.019 Uiso calc R 1 1
C C4 1.23420(18) 0.20989(18) 0.52871(4) 0.0163(2) Uani d . 1 1
H H4 1.3751 0.1786 0.5297 0.020 Uiso calc R 1 1
C C5 1.11798(18) 0.22606(17) 0.49335(3) 0.0149(2) Uani d . 1 1
C C6 0.91145(18) 0.26736(17) 0.49062(3) 0.0155(2) Uani d . 1 1
H H6 0.8354 0.2752 0.4660 0.019 Uiso calc R 1 1
C C7 0.81863(17) 0.29702(18) 0.52492(3) 0.0156(2) Uani d . 1 1
H H7 0.6772 0.3258 0.5238 0.019 Uiso calc R 1 1
N N2 0.48292(15) 0.59677(17) 0.64400(3) 0.0178(2) Uani d D 1 1
H H2N 0.535(2) 0.503(2) 0.6291(4) 0.021 Uiso d D 1 1
N N3 0.33337(16) 0.86385(17) 0.68589(3) 0.0207(2) Uani d . 1 1
C C8 0.31552(19) 0.7058(2) 0.62050(4) 0.0213(3) Uani d . 1 1
H H8A 0.2168 0.6074 0.6082 0.026 Uiso calc R 1 1
H H8B 0.3720 0.7863 0.5997 0.026 Uiso calc R 1 1
C C9 0.2099(2) 0.8456(2) 0.64826(4) 0.0309(3) Uani d . 1 1
H H9A 0.1903 0.9811 0.6363 0.037 Uiso calc R 1 1
H H9B 0.0744 0.7900 0.6527 0.037 Uiso calc R 1 1
C C10 0.64491(19) 0.7447(2) 0.65768(4) 0.0212(3) Uani d . 1 1
H H10A 0.7121 0.7988 0.6352 0.025 Uiso calc R 1 1
H H10B 0.7491 0.6777 0.6756 0.025 Uiso calc R 1 1
C C11 0.5423(2) 0.9174(2) 0.67881(5) 0.0325(3) Uani d . 1 1
H H11A 0.6212 0.9456 0.7039 0.039 Uiso calc R 1 1
H H11B 0.5416 1.0418 0.6628 0.039 Uiso calc R 1 1
C C12 0.39871(18) 0.49677(19) 0.67830(4) 0.0199(3) Uani d . 1 1
H H12A 0.5038 0.4108 0.6923 0.024 Uiso calc R 1 1
H H12B 0.2810 0.4105 0.6695 0.024 Uiso calc R 1 1
C C13 0.3323(2) 0.6654(2) 0.70520(4) 0.0257(3) Uani d . 1 1
H H13A 0.1938 0.6361 0.7127 0.031 Uiso calc R 1 1
H H13B 0.4257 0.6688 0.7292 0.031 Uiso calc R 1 1
O O1W 0.19593(16) 1.12932(16) 0.74123(3) 0.0268(2) Uani d D 1 1
H H1W 0.243(3) 1.058(3) 0.7232(4) 0.040 Uiso d D 1 1
H H2W 0.151(3) 1.039(2) 0.7565(4) 0.040 Uiso d D 1 1
O O2W -0.12706(15) 1.33213(17) 0.70557(3) 0.0289(2) Uani d D 1 1
H H3W -0.026(2) 1.268(3) 0.7167(5) 0.043 Uiso d D 1 1
H H4W -0.117(3) 1.328(3) 0.6810(3) 0.043 Uiso d D 1 1

loop_
_atom_site_aniso_label
_atom_site_aniso_U_11
_atom_site_aniso_U_22
_atom_site_aniso_U_33
_atom_site_aniso_U_12
_atom_site_aniso_U_13
_atom_site_aniso_U_23
O1 0.0175(4) 0.0299(5) 0.0231(5) 0.0006(4) 0.0055(3) -0.0078(4)
O2 0.0235(5) 0.0391(6) 0.0158(4) 0.0014(4) 0.0025(4) -0.0027(4)
O3 0.0271(5) 0.0281(5) 0.0153(4) 0.0000(4) 0.0033(4) 0.0001(4)
O4 0.0181(5) 0.0355(6) 0.0262(5) 0.0027(4) 0.0087(4) 0.0009(4)
N1 0.0200(5) 0.0147(5) 0.0185(5) -0.0011(4) 0.0058(4) 0.0004(4)
C1 0.0190(6) 0.0167(6) 0.0181(6) -0.0009(5) 0.0042(5) -0.0018(5)
C2 0.0170(6) 0.0122(5) 0.0171(6) -0.0017(4) 0.0034(4) -0.0006(4)
C3 0.0165(6) 0.0154(6) 0.0165(6) -0.0012(4) -0.0004(4) 0.0003(4)
C4 0.0137(5) 0.0144(5) 0.0209(6) -0.0006(4) 0.0026(4) 0.0007(4)
C5 0.0178(6) 0.0116(5) 0.0159(6) -0.0020(4) 0.0053(4) -0.0006(4)
C6 0.0174(6) 0.0124(5) 0.0164(5) -0.0022(4) -0.0002(4) 0.0002(4)
C7 0.0135(5) 0.0133(5) 0.0200(6) -0.0016(4) 0.0021(4) -0.0005(4)
N2 0.0148(5) 0.0219(5) 0.0171(5) 0.0002(4) 0.0033(4) -0.0034(4)
N3 0.0212(5) 0.0228(6) 0.0187(5) 0.0016(4) 0.0044(4) -0.0023(4)
C8 0.0200(6) 0.0270(7) 0.0167(6) 0.0018(5) 0.0005(5) -0.0011(5)
C9 0.0331(7) 0.0375(8) 0.0217(7) 0.0148(6) -0.0002(6) -0.0017(6)
C10 0.0153(6) 0.0274(7) 0.0215(6) -0.0047(5) 0.0041(5) -0.0018(5)
C11 0.0276(7) 0.0300(7) 0.0416(8) -0.0100(6) 0.0126(6) -0.0138(7)
C12 0.0174(6) 0.0207(6) 0.0219(6) -0.0009(5) 0.0039(5) 0.0027(5)
C13 0.0299(7) 0.0274(7) 0.0210(6) 0.0011(5) 0.0104(5) 0.0017(5)
O1W 0.0311(5) 0.0285(5) 0.0210(5) 0.0053(4) 0.0026(4) -0.0024(4)
O2W 0.0258(5) 0.0420(6) 0.0191(5) 0.0084(4) 0.0041(4) 0.0005(4)

loop_
_atom_type_symbol
_atom_type_description
_atom_type_scat_dispersion_real
_atom_type_scat_dispersion_imag
_atom_type_scat_source
C C 0.0181 0.0091 'International Tables Vol C Tables 4.2.6.8 and 6.1.1.4'
H H 0.0000 0.0000 'International Tables Vol C Tables 4.2.6.8 and 6.1.1.4'
N N 0.0311 0.0180 'International Tables Vol C Tables 4.2.6.8 and 6.1.1.4'
O O 0.0492 0.0322 'International Tables Vol C Tables 4.2.6.8 and 6.1.1.4'

loop_
_geom_angle_atom_site_label_1
_geom_angle_atom_site_label_2
_geom_angle_atom_site_label_3
_geom_angle
O4 N1 O3 123.50(10)
O4 N1 C5 118.32(10)
O3 N1 C5 118.18(10)
O2 C1 O1 126.58(11)
O2 C1 C2 116.76(11)
O1 C1 C2 116.65(11)
C7 C2 C3 119.51(11)
C7 C2 C1 120.35(11)
C3 C2 C1 120.13(11)
C4 C3 C2 120.90(11)
C4 C3 H3 119.6
C2 C3 H3 119.6
C3 C4 C5 117.96(11)
C3 C4 H4 121.0
C5 C4 H4 121.0
C6 C5 C4 122.86(11)
C6 C5 N1 118.62(11)
C4 C5 N1 118.52(10)
C5 C6 C7 118.10(11)
C5 C6 H6 120.9
C7 C6 H6 120.9
C6 C7 C2 120.66(11)
C6 C7 H7 119.7
C2 C7 H7 119.7
C10 N2 C8 109.35(10)
C10 N2 C12 109.99(9)
C8 N2 C12 109.42(9)
C10 N2 H2N 109.7(10)
C8 N2 H2N 109.0(10)
C12 N2 H2N 109.4(11)
C11 N3 C13 109.35(11)
C11 N3 C9 109.36(11)
C13 N3 C9 107.53(11)
N2 C8 C9 107.72(10)
N2 C8 H8A 110.2
C9 C8 H8A 110.2
N2 C8 H8B 110.2
C9 C8 H8B 110.2
H8A C8 H8B 108.5
N3 C9 C8 110.47(11)
N3 C9 H9A 109.6
C8 C9 H9A 109.6
N3 C9 H9B 109.6
C8 C9 H9B 109.6
H9A C9 H9B 108.1
N2 C10 C11 107.60(10)
N2 C10 H10A 110.2
C11 C10 H10A 110.2
N2 C10 H10B 110.2
C11 C10 H10B 110.2
H10A C10 H10B 108.5
N3 C11 C10 110.91(11)
N3 C11 H11A 109.5
C10 C11 H11A 109.5
N3 C11 H11B 109.5
C10 C11 H11B 109.5
H11A C11 H11B 108.0
N2 C12 C13 107.39(10)
N2 C12 H12A 110.2
C13 C12 H12A 110.2
N2 C12 H12B 110.2
C13 C12 H12B 110.2
H12A C12 H12B 108.5
N3 C13 C12 111.17(10)
N3 C13 H13A 109.4
C12 C13 H13A 109.4
N3 C13 H13B 109.4
C12 C13 H13B 109.4
H13A C13 H13B 108.0
H1W O1W H2W 103.0(15)
H3W O2W H4W 107.8(16)

loop_
_geom_bond_atom_site_label_1
_geom_bond_atom_site_label_2
_geom_bond_distance
O1 C1 1.2625(15)
O2 C1 1.2495(16)
O3 N1 1.2298(14)
O4 N1 1.2279(14)
N1 C5 1.4704(15)
C1 C2 1.5231(16)
C2 C7 1.3943(17)
C2 C3 1.3956(16)
C3 C4 1.3857(17)
C3 H3 0.9500
C4 C5 1.3884(17)
C4 H4 0.9500
C5 C6 1.3852(17)
C6 C7 1.3900(16)
C6 H6 0.9500
C7 H7 0.9500
N2 C10 1.4951(16)
N2 C8 1.4982(16)
N2 C12 1.5007(15)
N2 H2N 0.892(9)
N3 C11 1.4635(17)
N3 C13 1.4706(17)
N3 C9 1.4773(17)
C8 C9 1.5381(18)
C8 H8A 0.9900
C8 H8B 0.9900
C9 H9A 0.9900
C9 H9B 0.9900
C10 C11 1.5408(19)
C10 H10A 0.9900
C10 H10B 0.9900
C11 H11A 0.9900
C11 H11B 0.9900
C12 C13 1.5365(18)
C12 H12A 0.9900
C12 H12B 0.9900
C13 H13A 0.9900
C13 H13B 0.9900
O1W H1W 0.861(9)
O1W H2W 0.866(9)
O2W H3W 0.852(9)
O2W H4W 0.856(9)

loop_
_geom_hbond_atom_site_label_D
_geom_hbond_atom_site_label_H
_geom_hbond_atom_site_label_A
_geom_hbond_site_symmetry_A
_geom_hbond_distance_DH
_geom_hbond_distance_HA
_geom_hbond_distance_DA
_geom_hbond_angle_DHA
N2 H2N O1 . 0.892(13) 1.757(14) 2.6431(14) 172.5(13)
O1W H1W N3 . 0.858(17) 1.945(17) 2.7974(15) 171.9(19)
O1W H2W O2W 2_546 0.864(15) 1.907(14) 2.7500(15) 164.7(18)
O2W H3W O1W . 0.854(16) 1.868(16) 2.7218(15) 180(2)
O2W H4W O2 1_465 0.855(11) 1.870(11) 2.7182(15) 171.1(18)
C10 H10A O3 3_766 0.99 2.49 3.4253(17) 158
C12 H12A O2W 1_645 0.99 2.49 3.3711(16) 147
C12 H12B O2 1_455 0.99 2.57 3.4818(16) 153

loop_
_geom_torsion_atom_site_label_1
_geom_torsion_atom_site_label_2
_geom_torsion_atom_site_label_3
_geom_torsion_atom_site_label_4
_geom_torsion
O2 C1 C2 C7 -170.56(11)
O1 C1 C2 C7 8.23(17)
O2 C1 C2 C3 8.02(17)
O1 C1 C2 C3 -173.19(11)
C7 C2 C3 C4 0.32(18)
C1 C2 C3 C4 -178.27(11)
C2 C3 C4 C5 0.59(18)
C3 C4 C5 C6 -1.34(18)
C3 C4 C5 N1 178.05(10)
O4 N1 C5 C6 176.15(11)
O3 N1 C5 C6 -3.43(16)
O4 N1 C5 C4 -3.27(16)
O3 N1 C5 C4 177.15(10)
C4 C5 C6 C7 1.12(18)
N1 C5 C6 C7 -178.28(10)
C5 C6 C7 C2 -0.14(17)
C3 C2 C7 C6 -0.56(18)
C1 C2 C7 C6 178.03(11)
C10 N2 C8 C9 -67.76(13)
C12 N2 C8 C9 52.77(14)
C11 N3 C9 C8 50.98(16)
C13 N3 C9 C8 -67.65(14)
N2 C8 C9 N3 13.17(16)
C8 N2 C10 C11 53.58(13)
C12 N2 C10 C11 -66.60(13)
C13 N3 C11 C10 51.74(15)
C9 N3 C11 C10 -65.75(15)
N2 C10 C11 N3 11.63(16)
C10 N2 C12 C13 53.46(13)
C8 N2 C12 C13 -66.68(13)
C11 N3 C13 C12 -65.51(14)
C9 N3 C13 C12 53.13(14)
N2 C12 C13 N3 11.20(14)
